data_2010577
loop_
_publ_author_name
'Braun, Thomas P. '
'DiSalvo, Francis J.'

_publ_section_title
;
 Bismuth selenide iodide
;
_journal_issue 1
_journal_name_full 'Acta Crystallographica Section C'
_journal_page_first e1
_journal_page_last e2
_journal_paper_doi 10.1107/S0108270199016017
_journal_volume 56
_journal_year 2000
_chemical_formula_iupac 'Bi Se I'
_chemical_formula_moiety 'Bi I Se'
_chemical_formula_sum 'Bi I Se'
_chemical_formula_weight 414.84
_chemical_name_common 'Bismuth Selenide Iodide'
_chemical_name_systematic
;
Bismuth Selenide Iodide
;
_space_group_IT_number 62
_symmetry_cell_setting orthorhombic
_symmetry_space_group_name_Hall '-P 2ac 2n'
_symmetry_space_group_name_H-M 'P n m a'
_cell_angle_alpha 90.00
_cell_angle_beta 90.00
_cell_angle_gamma 90.00
_cell_formula_units_Z 4
_cell_length_a 8.6967(17)
_cell_length_b 4.2205(8)
_cell_length_c 10.574(2)
_cell_measurement_reflns_used 443
_cell_measurement_temperature 293(2)
_cell_measurement_theta_max 27.43
_cell_measurement_theta_min 3.03
_cell_volume 388.11(13)
_computing_cell_refinement SMART
_computing_data_collection 'SMART (Bruker, 1997)'
_computing_data_reduction 'SHELXTL (Bruker, 1998)'
_computing_publication_material SHELXTL
_computing_structure_refinement 'SHELXL97 (Sheldrick, 1997)'
_computing_structure_solution 'SHELXS97 (Sheldrick, 1990)'
_diffrn_ambient_temperature 293(2)
_diffrn_measured_fraction_theta_full .903
_diffrn_measured_fraction_theta_max .903
_diffrn_measurement_device_type 'CCD area-detector'
_diffrn_measurement_method '\w scan'
_diffrn_radiation_monochromator graphite
_diffrn_radiation_source 'fine-focus sealed tube'
_diffrn_radiation_type MoK\a
_diffrn_radiation_wavelength .71073
_diffrn_reflns_av_R_equivalents .073
_diffrn_reflns_av_sigmaI/netI .024
_diffrn_reflns_limit_h_max 11
_diffrn_reflns_limit_h_min -4
_diffrn_reflns_limit_k_max 4
_diffrn_reflns_limit_k_min -5
_diffrn_reflns_limit_l_max 13
_diffrn_reflns_limit_l_min -12
_diffrn_reflns_number 3812
_diffrn_reflns_theta_full 27.43
_diffrn_reflns_theta_max 27.43
_diffrn_reflns_theta_min 3.03
_diffrn_standards_decay_% none
_exptl_absorpt_coefficient_mu 62.497
_exptl_absorpt_correction_T_max .299
_exptl_absorpt_correction_T_min .063
_exptl_absorpt_correction_type integration
_exptl_absorpt_process_details '(Busing & Levy, 1957; Sheldrick, 1998)'
_exptl_crystal_colour metallic_silver
_exptl_crystal_density_diffrn 7.100
_exptl_crystal_density_method 'not measured'
_exptl_crystal_description needle
_exptl_crystal_F_000 680
_exptl_crystal_size_max .22
_exptl_crystal_size_mid .03
_exptl_crystal_size_min .02
_refine_diff_density_max 2.31
_refine_diff_density_min -2.90
_refine_ls_extinction_coef .0048(8)
_refine_ls_extinction_method SHELXL97
_refine_ls_goodness_of_fit_ref 1.198
_refine_ls_hydrogen_treatment none
_refine_ls_matrix_type full
_refine_ls_number_parameters 20
_refine_ls_number_reflns 457
_refine_ls_number_restraints 0
_refine_ls_restrained_S_all 1.198
_refine_ls_R_factor_all .049
_refine_ls_R_factor_gt .047
_refine_ls_shift/su_max <0.001
_refine_ls_shift/su_mean .000
_refine_ls_structure_factor_coef Fsqd
_refine_ls_weighting_details 'calc w = 1/[\s^2^(Fo^2^)+(0.0558P)^2^+36.9940P] where P = (Fo^2^+2Fc^2^)/3'
_refine_ls_weighting_scheme calc
_refine_ls_wR_factor_ref .123
_reflns_number_gt 443
_reflns_number_total 457
_reflns_threshold_expression I>2\s(I)
_cod_data_source_file qb0155.cif
_cod_data_source_block I
_cod_database_code 2010577
_cod_database_fobs_code 2010577

loop_
_symmetry_equiv_pos_as_xyz
'x, y, z'
'-x+1/2, -y, z+1/2'
'-x, y+1/2, -z'
'x+1/2, -y+1/2, -z+1/2'
'-x, -y, -z'
'x-1/2, y, -z-1/2'
'x, -y-1/2, z'
'-x-1/2, y-1/2, z-1/2'

loop_
_atom_site_label
_atom_site_fract_x
_atom_site_fract_y
_atom_site_fract_z
_atom_site_U_iso_or_equiv
_atom_site_adp_type
_atom_site_calc_flag
_atom_site_refinement_flags
_atom_site_occupancy
_atom_site_disorder_assembly
_atom_site_disorder_group
_atom_site_type_symbol
Bi1 .87147(11) .2500 .37255(9) .0192(4) Uani d S 1 . . Bi
I1 .01489(19) -.2500 .17185(15) .0196(5) Uani d S 1 . . I
Se1 .1694(3) .2500 .4485(2) .0156(6) Uani d S 1 . . Se

loop_
_atom_site_aniso_label
_atom_site_aniso_U_11
_atom_site_aniso_U_22
_atom_site_aniso_U_33
_atom_site_aniso_U_12
_atom_site_aniso_U_13
_atom_site_aniso_U_23
Bi1 .0201(6) .0148(6) .0226(6) .000 -.0033(3) .000
I1 .0223(9) .0146(8) .0217(9) .000 .0033(6) .000
Se1 .0152(11) .0116(12) .0201(12) .000 .0003(9) .000

loop_
_atom_type_symbol
_atom_type_description
_atom_type_scat_dispersion_real
_atom_type_scat_dispersion_imag
_atom_type_scat_source
Se Se -.0929 2.2259 'International Tables Vol C Tables 4.2.6.8 and 6.1.1.4'
I I -.4742 1.8119 'International Tables Vol C Tables 4.2.6.8 and 6.1.1.4'
Bi Bi -4.1077 10.2566 'International Tables Vol C Tables 4.2.6.8 and 6.1.1.4'

loop_
_geom_angle_atom_site_label_1
_geom_angle_atom_site_label_2
_geom_angle_atom_site_label_3
_geom_angle_site_symmetry_1
_geom_angle_site_symmetry_3
_geom_angle
Se1 Bi1 Se1 1_655 5_666 85.57(6)
Se1 Bi1 Se1 1_655 5_656 85.57(6)
Se1 Bi1 Se1 5_666 5_656 95.26(8)
Se1 Bi1 I1 1_655 1_655 80.01(5)
Se1 Bi1 I1 5_666 1_655 164.20(6)
Se1 Bi1 I1 5_656 1_655 90.03(4)
Se1 Bi1 I1 1_655 1_665 80.01(5)
Se1 Bi1 I1 5_666 1_665 90.03(4)
Se1 Bi1 I1 5_656 1_665 164.20(6)
I1 Bi1 I1 1_655 1_665 81.21(5)
Bi1 I1 Bi1 1_455 1_445 81.21(5)
Bi1 Se1 Bi1 1_455 5_666 94.44(6)
Bi1 Se1 Bi1 1_455 5_656 94.44(6)
Bi1 Se1 Bi1 5_666 5_656 95.26(8)

loop_
_geom_bond_atom_site_label_1
_geom_bond_atom_site_label_2
_geom_bond_site_symmetry_2
_geom_bond_distance
_geom_bond_publ_flag
Bi1 Se1 1_655 2.713(3) ?
Bi1 Se1 5_666 2.8563(18) ?
Bi1 Se1 5_656 2.8563(18) ?
Bi1 I1 1_655 3.2423(15) ?
Bi1 I1 1_665 3.2423(15) ?
I1 Bi1 1_455 3.2423(15) ?
I1 Bi1 1_445 3.2423(15) ?
Se1 Bi1 1_455 2.713(3) ?
Se1 Bi1 5_666 2.8563(18) ?
Se1 Bi1 5_656 2.8563(18) ?
